data_4026750
loop_
_publ_author_name
'Anna L. Win-Mason'
'Seino A. K. Jongkees'
'Stephen G. Withers'
'Peter C. Tyler'
'Mattie S. M. Timmer'
'Bridget L. Stocker'

_publ_section_title
;
 Stereoselective Total Synthesis of Aminoiminohexitols via Carbamate
 Annulation
;
_journal_name_full 'Journal of Organic Chemistry'
_journal_page_first 9611
_journal_page_last 9621
_journal_paper_doi 10.1021/jo201151b
_journal_volume 76
_journal_year 2011
_chemical_absolute_configuration syn
_chemical_formula_moiety 'C21 H20 N2 O4'
_chemical_formula_sum 'C21 H20 N2 O4'
_chemical_formula_weight 364.14
_chemical_melting_point 472.1
_chemical_name_systematic 6,7-dibenzyloxy-3-oxo-tetrahydro-pyrrolo[1,2-c]oxaza-5-carbonitrile
_space_group_crystal_system orthorhombic
_space_group_IT_number 19
_space_group_name_Hall 'P 2ac 2ab'
_space_group_name_H-M_alt 'P 21 21 21'
_symmetry_space_group_name_Hall 'P 2ac 2ab'
_symmetry_space_group_name_H-M 'P 21 21 21'
_audit_creation_date 2011-06-01
_audit_creation_method
;
  Olex2 1.1
  (compiled 2011.02.15 svn.r1672, GUI svn.r3494)
;
_cell_angle_alpha 90.0
_cell_angle_beta 90.0
_cell_angle_gamma 90.0
_cell_formula_units_Z 4
_cell_length_a 6.9022(2)
_cell_length_b 8.7137(3)
_cell_length_c 30.7371(9)
_cell_measurement_reflns_used 9922
_cell_measurement_temperature 296.15
_cell_measurement_theta_max 24.36
_cell_measurement_theta_min 2.43
_cell_volume 1848.64(10)
_computing_data_reduction 'SAINT v7.53A (Bruker, 2008)'
_computing_molecular_graphics
;
O. V. Dolomanov, L. J. Bourhis, R. J. Gildea, J. A. K. Howard and H. Puschmann,
OLEX2: a complete structure solution, refinement and analysis program.
J. Appl. Cryst. (2009). 42, 339-341.
;
_computing_publication_material
;
O. V. Dolomanov, L. J. Bourhis, R. J. Gildea, J. A. K. Howard and H. Puschmann,
OLEX2: a complete structure solution, refinement and analysis program.
J. Appl. Cryst. (2009). 42, 339-341.
;
_computing_structure_solution 'smtbx-flip (Bourhis, 2008)'
_diffrn_ambient_temperature 296.15
_diffrn_measured_fraction_theta_full 0.996725
_diffrn_measurement_device_type 'Bruker APEX-II CCD'
_diffrn_measurement_method '\f and \w scans'
_diffrn_radiation_monochromator graphite
_diffrn_radiation_type MoK\a
_diffrn_radiation_wavelength 0.71073
_diffrn_reflns_av_R_equivalents 0.0363
_diffrn_reflns_av_unetI/netI 0.0181
_diffrn_reflns_limit_h_max 8
_diffrn_reflns_limit_h_min -7
_diffrn_reflns_limit_k_max 10
_diffrn_reflns_limit_k_min 0
_diffrn_reflns_limit_l_max 35
_diffrn_reflns_limit_l_min 0
_diffrn_reflns_number 33420
_diffrn_reflns_theta_full 24.49
_diffrn_reflns_theta_max 24.49
_diffrn_reflns_theta_min 0.66
_diffrn_source_current 30.0
_diffrn_source_power 1.35
_diffrn_source_voltage 45.0
_diffrn_standards_number 0
_exptl_absorpt_coefficient_mu 0.092
_exptl_absorpt_correction_T_max 0.7451
_exptl_absorpt_correction_T_min 0.6759
_exptl_absorpt_correction_type gaussian
_exptl_absorpt_process_details
;
 SADABS-2008/1 (Bruker,2008) was used for absorption correction.
 R(int) was 0.0634 before and 0.0514 after correction.
 The Ratio of minimum to maximum transmission is 0.907126560193.
 The \l/2 correction factor is 0.0015
;
_exptl_crystal_colour colourless
_exptl_crystal_colour_primary colourless
_exptl_crystal_density_diffrn 1.308
_exptl_crystal_description plate
_exptl_crystal_size_max 0.78
_exptl_crystal_size_mid 0.44
_exptl_crystal_size_min 0.08
_refine_diff_density_max 0.339559
_refine_diff_density_min -0.301287
_refine_diff_density_rms 0.107520
_refine_ls_d_res_high 0.857423
_refine_ls_d_res_low 15.368550
_refine_ls_goodness_of_fit_ref 1.058932
_refine_ls_matrix_type full
_refine_ls_number_constraints 37
_refine_ls_number_parameters 246
_refine_ls_number_reflns 3043
_refine_ls_number_restraints 0
_refine_ls_restrained_S_all 1.058932
_refine_ls_R_factor_all 0.042587
_refine_ls_R_factor_gt 0.035161
_refine_ls_shift/su_max 0.0019
_refine_ls_shift/su_mean 0.0003
_refine_ls_structure_factor_coef Fsqd
_refine_ls_weighting_details 'w=1/[\s^2^(Fo^2^)+(0.0799P)^2^+0.3043P] where P=(Fo^2^+2Fc^2^)/3'
_refine_ls_weighting_scheme calc
_refine_ls_wR_factor_ref 0.078790
_reflns_number_gt 2841
_reflns_number_total 3043
_reflns_threshold_expression I>2u(I)
_cod_data_source_file jo201151b_si_002.cif
_cod_data_source_block ALWB
_cod_database_code 4026750

loop_
_space_group_symop_id
_space_group_symop_operation_xyz
1 x,y,z
2 x+1/2,-y+1/2,-z
3 -x,y+1/2,-z+1/2
4 -x+1/2,-y,z+1/2

loop_
_atom_site_label
_atom_site_type_symbol
_atom_site_fract_x
_atom_site_fract_y
_atom_site_fract_z
_atom_site_U_iso_or_equiv
_atom_site_adp_type
_atom_site_occupancy
O1 O 0.57802(18) 0.35498(15) 0.56921(4) 0.0221(3) Uani 1.000000
O2 O 0.52430(18) 0.65234(17) 0.60566(4) 0.0269(3) Uani 1.000000
O3 O 0.8720(2) 0.53425(17) 0.45789(5) 0.0343(4) Uani 1.000000
O4 O 0.6580(2) 0.34078(16) 0.45764(4) 0.0276(3) Uani 1.000000
N2 N 0.5799(2) 0.55257(18) 0.49400(5) 0.0218(4) Uani 1.000000
C6 C 0.4221(3) 0.4466(2) 0.50498(6) 0.0219(4) Uani 1.000000
C7 C 0.7528(3) 0.0488(3) 0.61817(7) 0.0334(5) Uani 1.000000
C8 C 0.7177(3) 0.4822(2) 0.46894(6) 0.0242(4) Uani 1.000000
C9 C 0.4214(3) 0.4471(2) 0.55466(6) 0.0206(4) Uani 1.000000
C10 C 0.8738(3) 0.2889(3) 0.64384(7) 0.0338(5) Uani 1.000000
C11 C 0.9230(4) -0.0220(3) 0.63126(8) 0.0414(6) Uani 1.000000
N1 N 0.9747(3) 0.6054(2) 0.56229(7) 0.0393(5) Uani 1.000000
C13 C 0.4821(3) 0.2998(2) 0.48120(7) 0.0245(4) Uani 1.000000
C14 C 0.4168(3) 0.6668(3) 0.67996(7) 0.0372(5) Uani 1.000000
C15 C 0.4644(3) 0.6173(2) 0.56327(6) 0.0210(4) Uani 1.000000
C16 C 0.3634(3) 0.6868(3) 0.63331(7) 0.0435(7) Uani 1.000000
C17 C 0.7261(3) 0.2044(3) 0.62444(6) 0.0270(5) Uani 1.000000
C18 C 1.0673(4) 0.0627(3) 0.65124(8) 0.0419(6) Uani 1.000000
C19 C 0.8228(3) 0.6238(2) 0.54861(7) 0.0252(5) Uani 1.000000
C20 C 1.0436(3) 0.2187(3) 0.65729(8) 0.0395(6) Uani 1.000000
C21 C 0.6281(3) 0.6550(2) 0.53037(6) 0.0218(4) Uani 1.000000
C22 C 0.2762(4) 0.6376(5) 0.70993(9) 0.0779(11) Uani 1.000000
C23 C 0.5427(3) 0.2822(3) 0.61056(7) 0.0283(5) Uani 1.000000
C24 C 0.5069(5) 0.6252(7) 0.76721(11) 0.1101(18) Uani 1.000000
C25 C 0.6061(4) 0.6706(5) 0.69428(10) 0.0701(11) Uani 1.000000
C26 C 0.3204(6) 0.6178(8) 0.75365(11) 0.120(2) Uani 1.000000
C27 C 0.6497(6) 0.6502(7) 0.73744(11) 0.1095(19) Uani 1.000000
H10 H 0.8582(3) 0.3940(3) 0.64784(7) 0.0406(6) Uiso 1.000000
H20 H 1.1412(3) 0.2763(3) 0.67030(8) 0.0474(7) Uiso 1.000000
H18 H 1.1801(4) 0.0146(3) 0.66061(8) 0.0502(7) Uiso 1.000000
H11 H 0.9402(4) -0.1266(3) 0.62660(8) 0.0497(7) Uiso 1.000000
H7 H 0.6558(3) -0.0089(3) 0.60504(7) 0.0401(6) Uiso 1.000000
H25 H 0.7056(4) 0.6872(5) 0.67441(10) 0.0842(13) Uiso 1.000000
H27 H 0.7782(6) 0.6535(7) 0.74648(11) 0.131(2) Uiso 1.000000
H24 H 0.5372(5) 0.6133(7) 0.79650(11) 0.132(2) Uiso 1.000000
H26 H 0.2220(6) 0.5994(8) 0.77363(11) 0.144(3) Uiso 1.000000
H22 H 0.1478(4) 0.6308(5) 0.70092(9) 0.0935(14) Uiso 1.000000
H6 H 0.2984(3) 0.4848(2) 0.49367(6) 0.0263(5) Uiso 1.000000
H9 H 0.2968(3) 0.4144(2) 0.56685(6) 0.0247(5) Uiso 1.000000
H13a H 0.3819(4) 0.272(2) 0.4606(3) 0.0294(5) Uiso 1.000000
H13b H 0.512(2) 0.2208(15) 0.5024(3) 0.0294(5) Uiso 1.000000
H15 H 0.3495(3) 0.6783(2) 0.55613(6) 0.0252(5) Uiso 1.000000
H16a H 0.315(3) 0.7894(12) 0.6278(2) 0.0522(8) Uiso 1.000000
H16b H 0.2515(19) 0.625(2) 0.62582(19) 0.0522(8) Uiso 1.000000
H21 H 0.6188(3) 0.7623(2) 0.52110(6) 0.0262(5) Uiso 1.000000
H23a H 0.505(3) 0.3582(12) 0.63199(11) 0.0339(6) Uiso 1.000000
H23b H 0.4390(16) 0.2077(12) 0.6079(5) 0.0339(6) Uiso 1.000000

loop_
_atom_site_aniso_label
_atom_site_aniso_U_11
_atom_site_aniso_U_22
_atom_site_aniso_U_33
_atom_site_aniso_U_12
_atom_site_aniso_U_13
_atom_site_aniso_U_23
O1 0.0182(6) 0.0230(6) 0.0251(7) 0.0052(6) 0.0012(5) 0.0055(5)
O2 0.0210(7) 0.0326(8) 0.0272(7) 0.0024(6) -0.0007(6) -0.0078(6)
O3 0.0348(8) 0.0263(8) 0.0419(9) -0.0043(7) 0.0162(7) 0.0003(7)
O4 0.0305(8) 0.0225(8) 0.0298(7) -0.0023(6) 0.0066(6) -0.0040(6)
N2 0.0236(8) 0.0177(8) 0.0243(9) 0.0011(7) -0.0005(7) 0.0005(6)
C6 0.0183(9) 0.0211(10) 0.0263(11) 0.0011(8) -0.0040(8) 0.0025(8)
C7 0.0363(12) 0.0302(12) 0.0338(12) 0.0007(10) -0.0002(10) 0.0030(9)
C8 0.0296(11) 0.0177(10) 0.0252(10) 0.0023(8) 0.0011(9) 0.0027(8)
C9 0.0130(8) 0.0227(10) 0.0262(10) 0.0015(8) -0.0016(7) 0.0017(8)
C10 0.0344(12) 0.0325(12) 0.0345(12) 0.0025(10) -0.0026(10) 0.0005(9)
C11 0.0448(14) 0.0330(12) 0.0464(14) 0.0133(11) 0.0024(11) 0.0031(11)
N1 0.0214(10) 0.0481(13) 0.0484(12) -0.0046(8) -0.0020(9) -0.0022(9)
C13 0.0213(10) 0.0245(10) 0.0278(10) -0.0031(8) -0.0021(8) -0.0015(8)
C14 0.0327(12) 0.0471(14) 0.0318(12) -0.0026(11) 0.0038(10) -0.0120(10)
C15 0.0175(9) 0.0214(10) 0.0241(10) 0.0035(7) -0.0002(8) -0.0010(7)
C16 0.0322(12) 0.0652(19) 0.0330(13) 0.0192(12) 0.0059(10) -0.0076(11)
C17 0.0270(10) 0.0336(11) 0.0204(10) 0.0036(9) 0.0035(8) 0.0066(8)
C18 0.0376(13) 0.0513(16) 0.0367(13) 0.0166(12) -0.0027(10) 0.0048(11)
C19 0.0223(11) 0.0234(11) 0.0300(10) -0.0024(8) 0.0044(8) -0.0018(8)
C20 0.0307(13) 0.0518(15) 0.0361(13) 0.0026(11) -0.0051(10) -0.0016(11)
C21 0.0191(9) 0.0175(9) 0.0289(10) 0.0004(8) -0.0001(8) -0.0001(8)
C22 0.0453(16) 0.144(4) 0.0439(16) -0.005(2) 0.0116(14) -0.003(2)
C23 0.0252(10) 0.0344(11) 0.0253(11) 0.0025(9) 0.0042(8) 0.0082(9)
C24 0.063(2) 0.233(6) 0.0337(16) 0.014(3) 0.0009(15) -0.000(3)
C25 0.0416(16) 0.127(3) 0.0420(16) -0.0114(19) -0.0012(12) -0.0059(18)
C26 0.070(2) 0.251(7) 0.0388(18) -0.005(3) 0.0202(17) 0.011(3)
C27 0.060(2) 0.234(6) 0.0349(17) -0.013(3) -0.0076(15) -0.013(3)

loop_
_atom_type_symbol
_atom_type_scat_dispersion_real
_atom_type_scat_dispersion_imag
_atom_type_scat_source
H 0.00000 0.00000 'International Tables Volume C Table 6.1.1.4 (pp. 500-502)'
C 0.00347 0.00161 'International Tables Volume C Table 6.1.1.4 (pp. 500-502)'
O 0.01158 0.00611 'International Tables Volume C Table 6.1.1.4 (pp. 500-502)'
N 0.00653 0.00323 'International Tables Volume C Table 6.1.1.4 (pp. 500-502)'

loop_
_geom_angle_atom_site_label_1
_geom_angle_atom_site_label_2
_geom_angle_atom_site_label_3
_geom_angle
C23 O1 C9 113.46(14)
C16 O2 C15 111.68(15)
C13 O4 C8 110.58(15)
C8 N2 C6 111.28(15)
C21 N2 C6 112.06(15)
C21 N2 C8 122.90(16)
C9 C6 N2 103.31(15)
C13 C6 N2 102.43(14)
C13 C6 C9 118.74(16)
C17 C7 C11 120.6(2)
O4 C8 O3 122.87(19)
N2 C8 O3 127.10(19)
N2 C8 O4 110.04(17)
C6 C9 O1 108.14(15)
C15 C9 O1 110.16(15)
C15 C9 C6 100.04(15)
C20 C10 C17 120.9(2)
C18 C11 C7 120.1(2)
C6 C13 O4 104.96(15)
C22 C14 C16 119.7(2)
C25 C14 C16 122.6(2)
C25 C14 C22 117.6(3)
C9 C15 O2 115.33(16)
C21 C15 O2 110.22(15)
C21 C15 C9 103.47(15)
C14 C16 O2 110.77(19)
C10 C17 C7 118.8(2)
C23 C17 C7 121.2(2)
C23 C17 C10 120.1(2)
C20 C18 C11 120.0(2)
C21 C19 N1 177.4(2)
C18 C20 C10 119.6(2)
C15 C21 N2 101.71(15)
C19 C21 N2 112.47(16)
C19 C21 C15 112.03(15)
C26 C22 C14 121.4(3)
C17 C23 O1 107.90(15)
C27 C24 C26 119.2(3)
C27 C25 C14 120.9(3)
C24 C26 C22 120.1(3)
C25 C27 C24 120.8(3)

loop_
_geom_bond_atom_site_label_1
_geom_bond_atom_site_label_2
_geom_bond_distance
O1 C9 1.418(2)
O1 C23 1.441(2)
O2 C15 1.401(2)
O2 C16 1.431(2)
O3 C8 1.206(3)
O4 C8 1.345(2)
O4 C13 1.458(2)
N2 C6 1.468(2)
N2 C8 1.369(3)
N2 C21 1.468(3)
C6 C9 1.527(3)
C6 C13 1.530(3)
C7 C11 1.387(3)
C7 C17 1.381(3)
C9 C15 1.536(3)
C10 C17 1.392(3)
C10 C20 1.385(3)
C11 C18 1.383(4)
N1 C19 1.141(3)
C14 C16 1.491(3)
C14 C22 1.362(4)
C14 C25 1.379(4)
C15 C21 1.551(3)
C17 C23 1.498(3)
C18 C20 1.382(4)
C19 C21 1.482(3)
C22 C26 1.389(4)
C24 C26 1.355(5)
C24 C27 1.362(5)
C25 C27 1.372(5)
